data_1508512
loop_
_publ_author_name
'Fulford, Mabel V.'
'Jaidka, Damish'
'Paton, Andrew S.'
'Morse, Graham E.'
'Brisson, Emma R. L.'
'Lough, Alan J.'
'Bender, Timothy P.'

_publ_section_title
;
 Crystal Structures, Reaction Rates, and Selected Physical Properties of
 Halo-Boronsubphthalocyanines (Halo = Fluoride, Chloride, and Bromide)
;
_journal_issue 10
_journal_name_full 'Journal of Chemical &amp; Engineering Data'
_journal_page_first 2756
_journal_paper_doi 10.1021/je3005112
_journal_volume 57
_journal_year 2012
_chemical_formula_moiety 'C24 H12 B F N6'
_chemical_formula_sum 'C24 H12 B F N6'
_chemical_formula_weight 414.21
_chemical_name_systematic
; 
 ? 
;
_space_group_IT_number 62
_symmetry_cell_setting orthorhombic
_symmetry_space_group_name_Hall '-P 2ac 2n'
_symmetry_space_group_name_H-M 'P n m a'
_atom_sites_solution_hydrogens geom
_atom_sites_solution_primary direct
_atom_sites_solution_secondary difmap
_audit_creation_method SHELXL-97
_cell_angle_alpha 90.00
_cell_angle_beta 90.00
_cell_angle_gamma 90.00
_cell_formula_units_Z 4
_cell_length_a 12.1108(3)
_cell_length_b 14.3211(3)
_cell_length_c 10.3258(3)
_cell_measurement_reflns_used 26018
_cell_measurement_temperature 150(1)
_cell_measurement_theta_max 27.5
_cell_measurement_theta_min 2.6
_cell_volume 1790.91(8)
_computing_cell_refinement 'Denzo-SMN (Otwinowski & Minor, 1997)'
_computing_data_collection 'Collect (Nonius B.V., 1997-2002)'
_computing_data_reduction Denzo-SMN
_computing_molecular_graphics 'PLATON (Spek, 2009)'
_computing_publication_material 'SHELXTL V6.1'
_computing_structure_refinement 'SHELXTL V6.1 (Sheldrick, 2008)'
_computing_structure_solution 'SIR-92 (Altomare et al., 1994)'
_diffrn_ambient_temperature 150(1)
_diffrn_detector_area_resol_mean 9
_diffrn_measured_fraction_theta_full 0.998
_diffrn_measured_fraction_theta_max 0.998
_diffrn_measurement_device_type 'Nonius KappaCCD'
_diffrn_measurement_method '\f scans and \w scans with \k offsets'
_diffrn_radiation_monochromator graphite
_diffrn_radiation_source 'fine-focus sealed tube'
_diffrn_radiation_type MoK\a
_diffrn_radiation_wavelength 0.71073
_diffrn_reflns_av_R_equivalents 0.0512
_diffrn_reflns_av_sigmaI/netI 0.0230
_diffrn_reflns_limit_h_max 15
_diffrn_reflns_limit_h_min -15
_diffrn_reflns_limit_k_max 18
_diffrn_reflns_limit_k_min -17
_diffrn_reflns_limit_l_max 13
_diffrn_reflns_limit_l_min -13
_diffrn_reflns_number 26018
_diffrn_reflns_theta_full 27.48
_diffrn_reflns_theta_max 27.48
_diffrn_reflns_theta_min 2.59
_diffrn_standards_number 0
_exptl_absorpt_coefficient_mu 0.103
_exptl_absorpt_correction_T_max 0.988
_exptl_absorpt_correction_T_min 0.887
_exptl_absorpt_correction_type multi-scan
_exptl_absorpt_process_details
;
multi-scan from symmetry-related measurements 
 Sortav (Blessing 1995)
;
_exptl_crystal_colour purple
_exptl_crystal_density_diffrn 1.536
_exptl_crystal_density_method 'not measured'
_exptl_crystal_description block
_exptl_crystal_F_000 848
_exptl_crystal_size_max 0.30
_exptl_crystal_size_mid 0.22
_exptl_crystal_size_min 0.14
_refine_diff_density_max 0.235
_refine_diff_density_min -0.239
_refine_diff_density_rms 0.048
_refine_ls_extinction_method none
_refine_ls_goodness_of_fit_ref 1.043
_refine_ls_hydrogen_treatment constr
_refine_ls_matrix_type full
_refine_ls_number_parameters 151
_refine_ls_number_reflns 2131
_refine_ls_number_restraints 0
_refine_ls_restrained_S_all 1.043
_refine_ls_R_factor_all 0.0507
_refine_ls_R_factor_gt 0.0382
_refine_ls_shift/su_max 0.001
_refine_ls_shift/su_mean 0.000
_refine_ls_structure_factor_coef Fsqd
_refine_ls_weighting_details 'calc w=1/[\s^2^(Fo^2^)+(0.0433P)^2^+0.9415P] where P=(Fo^2^+2Fc^2^)/3'
_refine_ls_weighting_scheme calc
_refine_ls_wR_factor_gt 0.0896
_refine_ls_wR_factor_ref 0.0985
_reflns_number_gt 1760
_reflns_number_total 2131
_reflns_threshold_expression I>2\s(I)
_cod_data_source_file je3005112_si_002.cif
_cod_data_source_block F-BSubPc-k11131a
_cod_depositor_comments
;
The following automatic conversions were performed:

'_symmetry_cell_setting' value 'Orthorhombic' changed to
'orthorhombic' according to
/home/saulius/struct/CIF-dictionaries/cif_core.dic dictionary named
'cif_core.dic' version 2.4.2 from 2011-04-26.

Automatic conversion script
Id: cif_fix_values 1891 2012-01-12 08:04:46Z andrius 
;
_cod_database_code 1508512

loop_
_symmetry_equiv_pos_as_xyz
'x, y, z'
'-x+1/2, -y, z+1/2'
'x+1/2, -y+1/2, -z+1/2'
'-x, y+1/2, -z'
'-x, -y, -z'
'x-1/2, y, -z-1/2'
'-x-1/2, y-1/2, z-1/2'
'x, -y-1/2, z'

loop_
_atom_site_label
_atom_site_type_symbol
_atom_site_fract_x
_atom_site_fract_y
_atom_site_fract_z
_atom_site_U_iso_or_equiv
_atom_site_adp_type
_atom_site_occupancy
_atom_site_symmetry_multiplicity
_atom_site_calc_flag
_atom_site_refinement_flags
F1 F 0.19584(10) 0.2500 0.69229(11) 0.0264(3) Uani 1 2 d S
N1 N 0.33053(12) 0.2500 0.51991(15) 0.0198(3) Uani 1 2 d S
N2 N 0.33540(9) 0.08819(8) 0.46878(10) 0.0212(3) Uani 1 1 d .
N3 N 0.16404(9) 0.16798(7) 0.49050(10) 0.0195(3) Uani 1 1 d .
N4 N 0.00883(13) 0.2500 0.40647(15) 0.0205(3) Uani 1 2 d S
C1 C 0.68874(11) 0.20112(11) 0.40031(15) 0.0293(3) Uani 1 1 d .
H1 H 0.7550 0.1688 0.3799 0.035 Uiso 1 1 calc R
C2 C 0.59453(11) 0.15029(10) 0.42928(13) 0.0257(3) Uani 1 1 d .
H2A H 0.5948 0.0840 0.4280 0.031 Uiso 1 1 calc R
C3 C 0.49912(11) 0.20025(10) 0.46037(12) 0.0219(3) Uani 1 1 d .
C4 C 0.38695(11) 0.17020(9) 0.48982(12) 0.0208(3) Uani 1 1 d .
C5 C 0.22430(11) 0.09003(9) 0.46190(12) 0.0206(3) Uani 1 1 d .
C6 C 0.14812(11) 0.02661(9) 0.39806(12) 0.0205(3) Uani 1 1 d .
C7 C 0.15998(11) -0.06486(9) 0.35312(13) 0.0232(3) Uani 1 1 d .
H7A H 0.2272 -0.0980 0.3644 0.028 Uiso 1 1 calc R
C8 C 0.07068(12) -0.10566(10) 0.29159(13) 0.0255(3) Uani 1 1 d .
H8A H 0.0760 -0.1686 0.2633 0.031 Uiso 1 1 calc R
C9 C -0.02732(11) -0.05624(10) 0.27010(13) 0.0256(3) Uani 1 1 d .
H9A H -0.0866 -0.0860 0.2261 0.031 Uiso 1 1 calc R
C10 C -0.03969(11) 0.03497(10) 0.31155(13) 0.0232(3) Uani 1 1 d .
H10A H -0.1059 0.0685 0.2953 0.028 Uiso 1 1 calc R
C11 C 0.04787(11) 0.07626(9) 0.37790(12) 0.0203(3) Uani 1 1 d .
C12 C 0.06337(10) 0.16978(9) 0.43029(12) 0.0198(3) Uani 1 1 d .
B1 B 0.21189(18) 0.2500 0.5585(2) 0.0203(4) Uani 1 2 d S

loop_
_atom_site_aniso_label
_atom_site_aniso_U_11
_atom_site_aniso_U_22
_atom_site_aniso_U_33
_atom_site_aniso_U_23
_atom_site_aniso_U_13
_atom_site_aniso_U_12
F1 0.0329(6) 0.0266(6) 0.0198(5) 0.000 0.0024(5) 0.000
N1 0.0204(8) 0.0184(8) 0.0204(8) 0.000 -0.0017(6) 0.000
N2 0.0216(6) 0.0203(6) 0.0216(5) 0.0014(4) -0.0010(4) 0.0002(4)
N3 0.0190(5) 0.0182(6) 0.0214(5) 0.0010(4) 0.0017(4) 0.0001(4)
N4 0.0199(8) 0.0200(8) 0.0216(8) 0.000 0.0031(6) 0.000
C1 0.0205(7) 0.0360(8) 0.0314(8) -0.0016(6) -0.0013(6) 0.0043(6)
C2 0.0233(7) 0.0273(7) 0.0264(7) -0.0013(6) -0.0038(5) 0.0028(6)
C3 0.0208(6) 0.0244(7) 0.0206(6) -0.0002(5) -0.0038(5) 0.0001(5)
C4 0.0218(6) 0.0211(7) 0.0196(6) 0.0000(5) -0.0022(5) 0.0023(5)
C5 0.0225(6) 0.0194(6) 0.0200(6) 0.0018(5) 0.0015(5) 0.0009(5)
C6 0.0219(6) 0.0208(6) 0.0188(6) 0.0018(5) 0.0025(5) -0.0008(5)
C7 0.0256(7) 0.0208(7) 0.0233(7) 0.0008(5) 0.0038(5) -0.0005(5)
C8 0.0323(7) 0.0213(7) 0.0229(7) -0.0020(5) 0.0041(6) -0.0029(6)
C9 0.0275(7) 0.0275(7) 0.0219(6) -0.0009(5) 0.0008(5) -0.0072(6)
C10 0.0221(6) 0.0250(7) 0.0226(6) 0.0022(5) 0.0024(5) -0.0019(5)
C11 0.0227(6) 0.0208(6) 0.0176(6) 0.0017(5) 0.0032(5) -0.0017(5)
C12 0.0183(6) 0.0221(7) 0.0189(6) 0.0018(5) 0.0032(5) -0.0007(5)
B1 0.0220(10) 0.0194(10) 0.0195(10) 0.000 0.0003(8) 0.000

loop_
_atom_type_symbol
_atom_type_description
_atom_type_scat_dispersion_real
_atom_type_scat_dispersion_imag
_atom_type_scat_source
C C 0.0033 0.0016 'International Tables Vol C Tables 4.2.6.8 and 6.1.1.4'
H H 0.0000 0.0000 'International Tables Vol C Tables 4.2.6.8 and 6.1.1.4'
B B 0.0013 0.0007 'International Tables Vol C Tables 4.2.6.8 and 6.1.1.4'
N N 0.0061 0.0033 'International Tables Vol C Tables 4.2.6.8 and 6.1.1.4'
F F 0.0171 0.0103 'International Tables Vol C Tables 4.2.6.8 and 6.1.1.4'

loop_
_geom_angle_atom_site_label_1
_geom_angle_atom_site_label_2
_geom_angle_atom_site_label_3
_geom_angle
_geom_angle_site_symmetry_1
_geom_angle_site_symmetry_3
C4 N1 C4 113.41(15) 8_565 .
C4 N1 B1 122.84(8) 8_565 .
C4 N1 B1 122.84(8) . .
C4 N2 C5 117.00(11) . .
C5 N3 C12 113.14(11) . .
C5 N3 B1 122.66(12) . .
C12 N3 B1 123.17(12) . .
C12 N4 C12 116.95(16) 8_565 .
C2 C1 C1 121.68(9) . 8_565
C2 C1 H1 119.2 . .
C1 C1 H1 119.2 8_565 .
C1 C2 C3 117.49(13) . .
C1 C2 H2A 121.3 . .
C3 C2 H2A 121.3 . .
C2 C3 C3 120.82(8) . 8_565
C2 C3 C4 131.92(13) . .
C3 C3 C4 107.18(7) 8_565 .
N2 C4 N1 122.25(12) . .
N2 C4 C3 130.96(12) . .
N1 C4 C3 105.46(11) . .
N2 C5 N3 122.54(12) . .
N2 C5 C6 130.22(12) . .
N3 C5 C6 105.65(11) . .
C7 C6 C11 120.52(12) . .
C7 C6 C5 132.19(12) . .
C11 C6 C5 107.22(11) . .
C8 C7 C6 117.91(13) . .
C8 C7 H7A 121.0 . .
C6 C7 H7A 121.0 . .
C7 C8 C9 121.47(13) . .
C7 C8 H8A 119.3 . .
C9 C8 H8A 119.3 . .
C10 C9 C8 121.37(13) . .
C10 C9 H9A 119.3 . .
C8 C9 H9A 119.3 . .
C9 C10 C11 118.05(13) . .
C9 C10 H10A 121.0 . .
C11 C10 H10A 121.0 . .
C10 C11 C6 120.61(12) . .
C10 C11 C12 132.10(12) . .
C6 C11 C12 107.18(11) . .
N4 C12 N3 122.37(12) . .
N4 C12 C11 130.76(12) . .
N3 C12 C11 105.44(11) . .
F1 B1 N3 114.42(11) . .
F1 B1 N3 114.42(11) . 8_565
N3 B1 N3 104.44(15) . 8_565
F1 B1 N1 113.51(16) . .
N3 B1 N1 104.45(11) . .
N3 B1 N1 104.45(11) 8_565 .

loop_
_geom_bond_atom_site_label_1
_geom_bond_atom_site_label_2
_geom_bond_distance
_geom_bond_site_symmetry_2
F1 B1 1.395(2) .
N1 C4 1.3672(15) 8_565
N1 C4 1.3672(15) .
N1 B1 1.491(3) .
N2 C4 1.3477(17) .
N2 C5 1.3477(17) .
N3 C5 1.3661(16) .
N3 C12 1.3689(17) .
N3 B1 1.4861(17) .
N4 C12 1.3478(15) 8_565
N4 C12 1.3478(15) .
C1 C2 1.386(2) .
C1 C1 1.400(3) 8_565
C1 H1 0.9500 .
C2 C3 1.3965(19) .
C2 H2A 0.9500 .
C3 C3 1.425(3) 8_565
C3 C4 1.4570(18) .
C5 C6 1.4528(18) .
C6 C7 1.3971(19) .
C6 C11 1.4222(18) .
C7 C8 1.3837(19) .
C7 H7A 0.9500 .
C8 C9 1.400(2) .
C8 H8A 0.9500 .
C9 C10 1.383(2) .
C9 H9A 0.9500 .
C10 C11 1.3942(19) .
C10 H10A 0.9500 .
C11 C12 1.4566(18) .
B1 N3 1.4861(17) 8_565
